data_7157271
loop_
_publ_author_name
'Zhang, Yuandong'
'Zheng, Xiaohua'
'Zhang, Liping'
'Yang, Zhiyu'
'Chen, Li'
'Wang, Lei'
'Liu, Shi'
'Xie, Zhigang'

_publ_section_title
;
 Red fluorescent pyrazoline-BODIPY nanoparticles for ultrafast and
 long-term bioimaging.
;
_journal_issue 4
_journal_name_full 'Organic &amp; biomolecular chemistry'
_journal_page_first 707
_journal_page_last 714
_journal_paper_doi 10.1039/c9ob02373a
_journal_volume 18
_journal_year 2020
_chemical_formula_moiety 'C38 H40 B F2 N5 O'
_chemical_formula_sum 'C38 H40 B F2 N5 O'
_chemical_formula_weight 631.56
_space_group_crystal_system triclinic
_space_group_IT_number 2
_space_group_name_Hall '-P 1'
_space_group_name_H-M_alt 'P -1'
_atom_sites_solution_hydrogens geom
_audit_creation_method SHELXL-2018/3
_audit_update_record
;
2019-11-01 deposited with the CCDC.	2019-12-19 downloaded from the CCDC.
;
_cell_angle_alpha 87.097(4)
_cell_angle_beta 76.513(4)
_cell_angle_gamma 70.713(3)
_cell_formula_units_Z 2
_cell_length_a 11.0864(19)
_cell_length_b 12.741(2)
_cell_length_c 12.895(2)
_cell_measurement_reflns_used 6630
_cell_measurement_temperature 153(2)
_cell_measurement_theta_max 26.39
_cell_measurement_theta_min 1.69
_cell_volume 1671.1(5)
_computing_cell_refinement 'Bruker SAINT'
_computing_data_collection 'Bruker APEX2'
_computing_data_reduction 'Bruker SAINT'
_computing_molecular_graphics 'Bruker SHELXL'
_computing_publication_material 'Bruker SHELXL'
_computing_structure_refinement 'SHELXL-2018/3 (Sheldrick, 2018)'
_computing_structure_solution 'SHELXT 2014/5 (Sheldrick, 2014)'
_diffrn_ambient_temperature 153(2)
_diffrn_measured_fraction_theta_full 0.986
_diffrn_measured_fraction_theta_max 0.986
_diffrn_measurement_device_type 'CCD area detector'
_diffrn_measurement_method 'phi and omega scans'
_diffrn_radiation_type MoK\a
_diffrn_radiation_wavelength 0.71073
_diffrn_reflns_av_R_equivalents 0.0270
_diffrn_reflns_av_unetI/netI 0.0672
_diffrn_reflns_Laue_measured_fraction_full 0.986
_diffrn_reflns_Laue_measured_fraction_max 0.986
_diffrn_reflns_limit_h_max 13
_diffrn_reflns_limit_h_min -10
_diffrn_reflns_limit_k_max 14
_diffrn_reflns_limit_k_min -10
_diffrn_reflns_limit_l_max 13
_diffrn_reflns_limit_l_min -15
_diffrn_reflns_number 8475
_diffrn_reflns_point_group_measured_fraction_full 0.986
_diffrn_reflns_point_group_measured_fraction_max 0.986
_diffrn_reflns_theta_full 24.699
_diffrn_reflns_theta_max 24.699
_diffrn_reflns_theta_min 1.694
_diffrn_source 'sealed tube'
_exptl_absorpt_coefficient_mu 0.084
_exptl_absorpt_correction_T_max 0.983
_exptl_absorpt_correction_T_min 0.980
_exptl_absorpt_correction_type multi-scan
_exptl_crystal_colour Red
_exptl_crystal_density_diffrn 1.255
_exptl_crystal_description Block
_exptl_crystal_F_000 668
_exptl_crystal_size_max 0.300
_exptl_crystal_size_mid 0.200
_exptl_crystal_size_min 0.200
_refine_diff_density_max 0.358
_refine_diff_density_min -0.322
_refine_diff_density_rms 0.080
_refine_ls_extinction_method none
_refine_ls_goodness_of_fit_ref 0.972
_refine_ls_hydrogen_treatment constr
_refine_ls_matrix_type full
_refine_ls_number_parameters 424
_refine_ls_number_reflns 5599
_refine_ls_number_restraints 0
_refine_ls_restrained_S_all 0.972
_refine_ls_R_factor_all 0.1335
_refine_ls_R_factor_gt 0.0697
_refine_ls_shift/su_max 0.000
_refine_ls_shift/su_mean 0.000
_refine_ls_structure_factor_coef Fsqd
_refine_ls_weighting_details 'w=1/[\s^2^(Fo^2^)+(0.1476P)^2^] where P=(Fo^2^+2Fc^2^)/3'
_refine_ls_weighting_scheme calc
_refine_ls_wR_factor_gt 0.1970
_refine_ls_wR_factor_ref 0.2496
_reflns_Friedel_coverage 0.000
_reflns_number_gt 2963
_reflns_number_total 5599
_reflns_threshold_expression 'I > 2\s(I)'
_cod_data_source_file c9ob02373a2.cif
_cod_data_source_block G035m_a
_cod_depositor_comments 'Adding full bibliography for 7157271.cif.'
_cod_database_code 7157271
_shelx_shelxl_version_number 2018/3
_shelx_space_group_comment
;
The symmetry employed for this shelxl refinement is uniquely defined
by the following loop, which should always be used as a source of
symmetry information in preference to the above space-group names.
They are only intended as comments.
;
_shelx_estimated_absorpt_t_min 0.975
_shelx_estimated_absorpt_t_max 0.983

loop_
_space_group_symop_operation_xyz
'x, y, z'
'-x, -y, -z'

loop_
_atom_site_label
_atom_site_type_symbol
_atom_site_fract_x
_atom_site_fract_y
_atom_site_fract_z
_atom_site_U_iso_or_equiv
_atom_site_adp_type
_atom_site_occupancy
_atom_site_site_symmetry_order
_atom_site_calc_flag
_atom_site_refinement_flags_posn
_atom_site_refinement_flags_adp
F1 F 1.3896(2) 0.4727(2) 0.1383(2) 0.0936(9) Uani 1 1 d . .
F2 F 1.3726(2) 0.33646(19) 0.2540(2) 0.0912(9) Uani 1 1 d . .
O1 O 0.3096(2) 0.7351(2) 0.6819(2) 0.0773(9) Uani 1 1 d . .
N1 N 0.5000(3) 0.8664(2) 0.4422(2) 0.0517(8) Uani 1 1 d . .
N2 N 0.4123(3) 0.8416(2) 0.5257(2) 0.0494(8) Uani 1 1 d . .
H2A H 0.431601 0.782713 0.565215 0.059 Uiso 1 1 calc R U
N3 N 1.1870(3) 0.4332(2) 0.1808(3) 0.0593(9) Uani 1 1 d . .
N4 N 1.2530(3) 0.5248(2) 0.3131(2) 0.0562(9) Uani 1 1 d . .
N5 N 0.3331(3) 0.8210(3) -0.0006(3) 0.0688(10) Uani 1 1 d . .
C1 C 0.1871(3) 0.9105(3) 0.6197(3) 0.0549(10) Uani 1 1 d . .
C2 C 0.1939(4) 0.8203(3) 0.6883(3) 0.0620(11) Uani 1 1 d . .
C3 C 0.0852(4) 0.8133(4) 0.7587(3) 0.0783(13) Uani 1 1 d . .
H3A H 0.091166 0.749218 0.800934 0.094 Uiso 1 1 calc R U
C4 C -0.0335(4) 0.8968(5) 0.7702(4) 0.0865(15) Uani 1 1 d . .
H4A H -0.108216 0.891703 0.821339 0.104 Uiso 1 1 calc R U
C5 C -0.0430(4) 0.9887(4) 0.7065(4) 0.0787(14) Uani 1 1 d . .
H5A H -0.124350 1.047244 0.714035 0.094 Uiso 1 1 calc R U
C6 C 0.0632(3) 0.9947(3) 0.6340(3) 0.0641(11) Uani 1 1 d . .
H6A H 0.054745 1.058080 0.590549 0.077 Uiso 1 1 calc R U
C7 C 0.4151(3) 0.9161(3) 0.2768(3) 0.0474(9) Uani 1 1 d . .
C8 C 0.4018(3) 0.8133(3) 0.2657(3) 0.0563(10) Uani 1 1 d . .
H8A H 0.411950 0.762836 0.322331 0.068 Uiso 1 1 calc R U
C9 C 0.3745(3) 0.7811(3) 0.1755(3) 0.0585(11) Uani 1 1 d . .
H9A H 0.365275 0.709941 0.171774 0.070 Uiso 1 1 calc R U
C10 C 0.3604(3) 0.8517(3) 0.0897(3) 0.0540(10) Uani 1 1 d . .
C11 C 0.3755(3) 0.9556(4) 0.1001(3) 0.0584(10) Uani 1 1 d . .
H11A H 0.367155 1.005895 0.043139 0.070 Uiso 1 1 calc R U
C12 C 0.4021(3) 0.9861(3) 0.1907(3) 0.0601(11) Uani 1 1 d . .
H12A H 0.411834 1.056946 0.194792 0.072 Uiso 1 1 calc R U
C13 C 0.6253(3) 0.7912(3) 0.4081(3) 0.0464(9) Uani 1 1 d . .
C14 C 0.6709(3) 0.6967(3) 0.4664(3) 0.0568(10) Uani 1 1 d . .
H14A H 0.614782 0.681021 0.528588 0.068 Uiso 1 1 calc R U
C15 C 0.8000(3) 0.6256(3) 0.4323(3) 0.0568(11) Uani 1 1 d . .
H15A H 0.829956 0.560483 0.471148 0.068 Uiso 1 1 calc R U
C16 C 0.8838(3) 0.6468(3) 0.3452(3) 0.0502(10) Uani 1 1 d . .
C17 C 0.8376(3) 0.7409(3) 0.2888(3) 0.0565(10) Uani 1 1 d . .
H17A H 0.895145 0.757007 0.227918 0.068 Uiso 1 1 calc R U
C18 C 0.7107(3) 0.8117(3) 0.3184(3) 0.0529(10) Uani 1 1 d . .
H18A H 0.681222 0.875071 0.277334 0.063 Uiso 1 1 calc R U
C19 C 0.4309(3) 0.9568(3) 0.3794(3) 0.0508(9) Uani 1 1 d . .
H19A H 0.477367 1.013021 0.363768 0.061 Uiso 1 1 calc R U
C20 C 0.2990(3) 1.0063(3) 0.4586(3) 0.0557(10) Uani 1 1 d . .
H20A H 0.294231 1.075722 0.493028 0.067 Uiso 1 1 calc R U
H20B H 0.225030 1.022057 0.423074 0.067 Uiso 1 1 calc R U
C21 C 0.2977(3) 0.9161(3) 0.5383(3) 0.0486(9) Uani 1 1 d . .
C22 C 1.0233(3) 0.5726(3) 0.3080(3) 0.0510(10) Uani 1 1 d . .
C23 C 1.1205(3) 0.5843(3) 0.3550(3) 0.0542(10) Uani 1 1 d . .
C24 C 1.1128(3) 0.6530(3) 0.4425(3) 0.0572(10) Uani 1 1 d . .
C25 C 1.2419(4) 0.6337(3) 0.4491(4) 0.0692(12) Uani 1 1 d . .
H25A H 1.268634 0.667560 0.499622 0.083 Uiso 1 1 calc R U
C26 C 1.3254(4) 0.5563(3) 0.3690(4) 0.0628(11) Uani 1 1 d . .
C27 C 1.0549(3) 0.4967(3) 0.2243(3) 0.0533(10) Uani 1 1 d . .
C28 C 0.9761(4) 0.4670(3) 0.1657(3) 0.0654(11) Uani 1 1 d . .
C29 C 1.0625(4) 0.3880(4) 0.0896(3) 0.0750(13) Uani 1 1 d . .
H29A H 1.038761 0.352403 0.038282 0.090 Uiso 1 1 calc R U
C30 C 1.1896(4) 0.3693(4) 0.1005(3) 0.0680(12) Uani 1 1 d . .
C31 C 0.9972(4) 0.7257(3) 0.5172(4) 0.0777(13) Uani 1 1 d . .
H31A H 0.917309 0.726334 0.496573 0.117 Uiso 1 1 calc R U
H31B H 0.995811 0.697882 0.589563 0.117 Uiso 1 1 calc R U
H31C H 1.001389 0.801463 0.515286 0.117 Uiso 1 1 calc R U
C32 C 1.4715(4) 0.5127(4) 0.3421(4) 0.0842(15) Uani 1 1 d . .
H32A H 1.504766 0.545570 0.391767 0.126 Uiso 1 1 calc R U
H32B H 1.501161 0.431627 0.347903 0.126 Uiso 1 1 calc R U
H32C H 1.504627 0.532252 0.269059 0.126 Uiso 1 1 calc R U
C33 C 1.3176(4) 0.2918(4) 0.0321(4) 0.0912(16) Uani 1 1 d . .
H33A H 1.297548 0.252851 -0.021869 0.137 Uiso 1 1 calc R U
H33B H 1.372579 0.335657 -0.003258 0.137 Uiso 1 1 calc R U
H33C H 1.364655 0.237377 0.077623 0.137 Uiso 1 1 calc R U
C34 C 0.8302(4) 0.5055(4) 0.1817(4) 0.0838(14) Uani 1 1 d . .
H34A H 0.790336 0.561484 0.239973 0.126 Uiso 1 1 calc R U
H34B H 0.806008 0.538177 0.115936 0.126 Uiso 1 1 calc R U
H34C H 0.798498 0.442082 0.199584 0.126 Uiso 1 1 calc R U
C35 C 0.3189(5) 0.8954(5) -0.0911(4) 0.0918(16) Uani 1 1 d . .
H35A H 0.333778 0.850289 -0.156044 0.110 Uiso 1 1 calc R U
H35B H 0.387831 0.931010 -0.102998 0.110 Uiso 1 1 calc R U
C36 C 0.1851(6) 0.9862(5) -0.0759(5) 0.1130(19) Uani 1 1 d . .
H36A H 0.182791 1.032308 -0.139090 0.170 Uiso 1 1 calc R U
H36B H 0.116196 0.951843 -0.066049 0.170 Uiso 1 1 calc R U
H36C H 0.170320 1.032672 -0.012933 0.170 Uiso 1 1 calc R U
C37 C 0.3063(4) 0.7170(4) -0.0065(3) 0.0762(13) Uani 1 1 d . .
H37A H 0.371839 0.656792 0.022069 0.091 Uiso 1 1 calc R U
H37B H 0.316626 0.697864 -0.082217 0.091 Uiso 1 1 calc R U
C38 C 0.1696(5) 0.7226(5) 0.0550(4) 0.0958(16) Uani 1 1 d . .
H38A H 0.157251 0.650753 0.048221 0.144 Uiso 1 1 calc R U
H38B H 0.159247 0.739751 0.130492 0.144 Uiso 1 1 calc R U
H38C H 0.104000 0.780847 0.026144 0.144 Uiso 1 1 calc R U
B1 B 1.3070(4) 0.4384(4) 0.2197(4) 0.0608(13) Uani 1 1 d . .

loop_
_atom_site_aniso_label
_atom_site_aniso_U_11
_atom_site_aniso_U_22
_atom_site_aniso_U_33
_atom_site_aniso_U_23
_atom_site_aniso_U_13
_atom_site_aniso_U_12
F1 0.0539(15) 0.124(2) 0.0890(19) -0.0018(16) 0.0130(13) -0.0302(14)
F2 0.0712(16) 0.0681(16) 0.108(2) -0.0048(15) -0.0286(15) 0.0180(12)
O1 0.0479(17) 0.0764(19) 0.082(2) 0.0087(16) -0.0057(14) 0.0067(14)
N1 0.0315(16) 0.0577(19) 0.0563(19) 0.0000(15) -0.0086(15) -0.0028(13)
N2 0.0324(16) 0.0570(19) 0.0500(19) 0.0026(15) -0.0068(14) -0.0050(13)
N3 0.0421(18) 0.0554(19) 0.066(2) -0.0039(17) -0.0042(15) -0.0026(14)
N4 0.0345(17) 0.0515(18) 0.071(2) 0.0060(16) -0.0072(15) -0.0030(14)
N5 0.056(2) 0.092(3) 0.058(2) -0.001(2) -0.0129(17) -0.0231(18)
C1 0.033(2) 0.064(3) 0.061(2) -0.014(2) -0.0134(18) -0.0033(17)
C2 0.044(2) 0.074(3) 0.059(3) -0.007(2) -0.014(2) -0.0050(19)
C3 0.050(3) 0.103(4) 0.060(3) 0.001(2) 0.011(2) -0.012(2)
C4 0.043(3) 0.126(4) 0.076(3) -0.019(3) 0.002(2) -0.016(3)
C5 0.036(2) 0.092(3) 0.091(3) -0.016(3) -0.010(2) 0.000(2)
C6 0.032(2) 0.073(3) 0.072(3) -0.013(2) -0.0043(19) -0.0007(18)
C7 0.0273(17) 0.047(2) 0.060(2) 0.0030(19) -0.0065(16) -0.0041(15)
C8 0.048(2) 0.046(2) 0.068(3) 0.007(2) -0.0152(19) -0.0063(17)
C9 0.051(2) 0.054(2) 0.066(3) -0.004(2) -0.019(2) -0.0074(18)
C10 0.0300(19) 0.072(3) 0.052(2) 0.001(2) -0.0040(17) -0.0106(17)
C11 0.043(2) 0.077(3) 0.052(2) 0.013(2) -0.0049(18) -0.0210(19)
C12 0.048(2) 0.056(2) 0.082(3) 0.012(2) -0.022(2) -0.0204(18)
C13 0.0316(18) 0.047(2) 0.060(2) -0.0032(18) -0.0174(17) -0.0077(15)
C14 0.038(2) 0.061(2) 0.062(3) 0.012(2) -0.0052(18) -0.0097(17)
C15 0.0334(19) 0.057(2) 0.064(3) 0.016(2) 0.0009(18) -0.0042(16)
C16 0.036(2) 0.048(2) 0.060(2) 0.0062(19) -0.0073(18) -0.0072(16)
C17 0.039(2) 0.061(2) 0.058(2) 0.014(2) -0.0039(18) -0.0079(17)
C18 0.0316(19) 0.056(2) 0.056(2) 0.0122(19) -0.0007(17) -0.0031(16)
C19 0.0365(19) 0.046(2) 0.065(2) 0.0012(19) -0.0129(18) -0.0065(15)
C20 0.039(2) 0.049(2) 0.073(3) -0.012(2) -0.0166(18) -0.0017(16)
C21 0.0328(19) 0.053(2) 0.054(2) -0.0110(19) -0.0110(16) -0.0036(15)
C22 0.035(2) 0.045(2) 0.061(2) 0.0119(19) -0.0023(17) -0.0065(16)
C23 0.036(2) 0.043(2) 0.075(3) 0.012(2) -0.0117(18) -0.0035(15)
C24 0.043(2) 0.045(2) 0.074(3) 0.003(2) -0.0097(19) -0.0051(17)
C25 0.059(3) 0.048(2) 0.102(3) 0.003(2) -0.030(2) -0.0114(19)
C26 0.043(2) 0.050(2) 0.091(3) 0.010(2) -0.016(2) -0.0089(18)
C27 0.036(2) 0.052(2) 0.062(2) 0.005(2) -0.0015(18) -0.0072(16)
C28 0.047(2) 0.071(3) 0.075(3) 0.000(2) -0.011(2) -0.017(2)
C29 0.065(3) 0.084(3) 0.069(3) -0.018(3) -0.006(2) -0.018(2)
C30 0.050(3) 0.071(3) 0.066(3) -0.001(2) 0.001(2) -0.008(2)
C31 0.061(3) 0.067(3) 0.096(3) -0.014(2) -0.021(2) -0.005(2)
C32 0.038(2) 0.077(3) 0.132(4) 0.004(3) -0.023(2) -0.008(2)
C33 0.063(3) 0.088(3) 0.094(4) -0.024(3) 0.003(3) 0.003(2)
C34 0.046(3) 0.109(4) 0.090(3) -0.019(3) -0.007(2) -0.019(2)
C35 0.078(3) 0.144(5) 0.066(3) 0.012(3) -0.018(3) -0.054(3)
C36 0.102(4) 0.129(5) 0.119(5) 0.029(4) -0.053(4) -0.037(4)
C37 0.079(3) 0.092(3) 0.063(3) -0.011(2) -0.020(2) -0.030(3)
C38 0.073(3) 0.130(4) 0.095(4) 0.013(3) -0.020(3) -0.048(3)
B1 0.033(2) 0.063(3) 0.069(3) 0.005(2) -0.001(2) -0.001(2)

loop_
_atom_type_symbol
_atom_type_description
_atom_type_scat_dispersion_real
_atom_type_scat_dispersion_imag
_atom_type_scat_source
C C 0.0033 0.0016 'International Tables Vol C Tables 4.2.6.8 and 6.1.1.4'
H H 0.0000 0.0000 'International Tables Vol C Tables 4.2.6.8 and 6.1.1.4'
B B 0.0013 0.0007 'International Tables Vol C Tables 4.2.6.8 and 6.1.1.4'
N N 0.0061 0.0033 'International Tables Vol C Tables 4.2.6.8 and 6.1.1.4'
O O 0.0106 0.0060 'International Tables Vol C Tables 4.2.6.8 and 6.1.1.4'
F F 0.0171 0.0103 'International Tables Vol C Tables 4.2.6.8 and 6.1.1.4'

loop_
_geom_angle_atom_site_label_1
_geom_angle_atom_site_label_2
_geom_angle_atom_site_label_3
_geom_angle
N2 N1 C13 120.1(3)
N2 N1 C19 110.6(3)
C13 N1 C19 126.3(3)
C21 N2 N1 110.9(3)
C21 N2 H2A 124.6
N1 N2 H2A 124.6
C30 N3 C27 108.2(3)
C30 N3 B1 126.5(3)
C27 N3 B1 125.3(3)
C26 N4 C23 108.0(3)
C26 N4 B1 126.1(3)
C23 N4 B1 126.0(3)
C10 N5 C37 121.0(4)
C10 N5 C35 121.4(4)
C37 N5 C35 117.4(4)
C2 C1 C6 115.8(4)
C2 C1 C21 122.5(3)
C6 C1 C21 121.7(4)
C3 C2 O1 118.5(4)
C3 C2 C1 121.0(4)
O1 C2 C1 120.5(4)
C2 C3 C4 121.3(5)
C2 C3 H3A 119.4
C4 C3 H3A 119.4
C3 C4 C5 119.3(4)
C3 C4 H4A 120.4
C5 C4 H4A 120.4
C6 C5 C4 119.9(4)
C6 C5 H5A 120.1
C4 C5 H5A 120.1
C5 C6 C1 122.6(4)
C5 C6 H6A 118.7
C1 C6 H6A 118.7
C8 C7 C12 116.5(4)
C8 C7 C19 122.9(3)
C12 C7 C19 120.4(3)
C9 C8 C7 122.6(4)
C9 C8 H8A 118.7
C7 C8 H8A 118.7
C8 C9 C10 120.8(4)
C8 C9 H9A 119.6
C10 C9 H9A 119.6
N5 C10 C9 121.5(4)
N5 C10 C11 121.7(4)
C9 C10 C11 116.8(4)
C12 C11 C10 121.4(4)
C12 C11 H11A 119.3
C10 C11 H11A 119.3
C11 C12 C7 121.9(4)
C11 C12 H12A 119.0
C7 C12 H12A 119.0
N1 C13 C18 120.4(3)
N1 C13 C14 120.9(3)
C18 C13 C14 118.6(3)
C15 C14 C13 119.3(3)
C15 C14 H14A 120.4
C13 C14 H14A 120.4
C16 C15 C14 121.9(3)
C16 C15 H15A 119.0
C14 C15 H15A 119.0
C15 C16 C17 118.1(3)
C15 C16 C22 122.9(3)
C17 C16 C22 119.0(3)
C18 C17 C16 121.8(4)
C18 C17 H17A 119.1
C16 C17 H17A 119.1
C17 C18 C13 120.3(3)
C17 C18 H18A 119.8
C13 C18 H18A 119.8
N1 C19 C7 113.4(3)
N1 C19 C20 101.0(3)
C7 C19 C20 112.0(3)
N1 C19 H19A 110.0
C7 C19 H19A 110.0
C20 C19 H19A 110.0
C21 C20 C19 103.0(3)
C21 C20 H20A 111.2
C19 C20 H20A 111.2
C21 C20 H20B 111.2
C19 C20 H20B 111.2
H20A C20 H20B 109.1
N2 C21 C1 122.6(4)
N2 C21 C20 110.9(3)
C1 C21 C20 126.5(3)
C27 C22 C23 121.1(3)
C27 C22 C16 119.3(3)
C23 C22 C16 119.6(3)
N4 C23 C22 120.2(3)
N4 C23 C24 108.1(3)
C22 C23 C24 131.6(3)
C25 C24 C23 105.8(3)
C25 C24 C31 124.2(4)
C23 C24 C31 129.9(4)
C24 C25 C26 108.7(4)
C24 C25 H25A 125.7
C26 C25 H25A 125.7
N4 C26 C25 109.4(3)
N4 C26 C32 122.2(4)
C25 C26 C32 128.4(4)
C22 C27 N3 120.5(3)
C22 C27 C28 132.1(3)
N3 C27 C28 107.4(3)
C29 C28 C27 106.1(4)
C29 C28 C34 124.4(4)
C27 C28 C34 129.4(4)
C28 C29 C30 108.8(4)
C28 C29 H29A 125.6
C30 C29 H29A 125.6
N3 C30 C29 109.6(3)
N3 C30 C33 122.7(4)
C29 C30 C33 127.7(4)
C24 C31 H31A 109.5
C24 C31 H31B 109.5
H31A C31 H31B 109.5
C24 C31 H31C 109.5
H31A C31 H31C 109.5
H31B C31 H31C 109.5
C26 C32 H32A 109.5
C26 C32 H32B 109.5
H32A C32 H32B 109.5
C26 C32 H32C 109.5
H32A C32 H32C 109.5
H32B C32 H32C 109.5
C30 C33 H33A 109.5
C30 C33 H33B 109.5
H33A C33 H33B 109.5
C30 C33 H33C 109.5
H33A C33 H33C 109.5
H33B C33 H33C 109.5
C28 C34 H34A 109.5
C28 C34 H34B 109.5
H34A C34 H34B 109.5
C28 C34 H34C 109.5
H34A C34 H34C 109.5
H34B C34 H34C 109.5
N5 C35 C36 114.0(4)
N5 C35 H35A 108.7
C36 C35 H35A 108.7
N5 C35 H35B 108.7
C36 C35 H35B 108.7
H35A C35 H35B 107.6
C35 C36 H36A 109.5
C35 C36 H36B 109.5
H36A C36 H36B 109.5
C35 C36 H36C 109.5
H36A C36 H36C 109.5
H36B C36 H36C 109.5
N5 C37 C38 113.2(4)
N5 C37 H37A 108.9
C38 C37 H37A 108.9
N5 C37 H37B 108.9
C38 C37 H37B 108.9
H37A C37 H37B 107.8
C37 C38 H38A 109.5
C37 C38 H38B 109.5
H38A C38 H38B 109.5
C37 C38 H38C 109.5
H38A C38 H38C 109.5
H38B C38 H38C 109.5
F2 B1 F1 110.4(3)
F2 B1 N4 110.0(4)
F1 B1 N4 109.6(4)
F2 B1 N3 110.4(4)
F1 B1 N3 109.8(4)
N4 B1 N3 106.7(3)

loop_
_geom_bond_atom_site_label_1
_geom_bond_atom_site_label_2
_geom_bond_distance
F1 B1 1.379(5)
F2 B1 1.371(5)
O1 C2 1.368(4)
N1 N2 1.373(4)
N1 C13 1.386(4)
N1 C19 1.477(4)
N2 C21 1.290(4)
N2 H2A 0.8800
N3 C30 1.339(5)
N3 C27 1.412(4)
N3 B1 1.549(6)
N4 C26 1.356(5)
N4 C23 1.400(4)
N4 B1 1.544(6)
N5 C10 1.375(5)
N5 C37 1.460(6)
N5 C35 1.470(6)
C1 C2 1.407(5)
C1 C6 1.414(5)
C1 C21 1.435(5)
C2 C3 1.355(6)
C3 C4 1.373(6)
C3 H3A 0.9500
C4 C5 1.384(7)
C4 H4A 0.9500
C5 C6 1.344(6)
C5 H5A 0.9500
C6 H6A 0.9500
C7 C8 1.384(5)
C7 C12 1.391(5)
C7 C19 1.513(5)
C8 C9 1.381(5)
C8 H8A 0.9500
C9 C10 1.394(5)
C9 H9A 0.9500
C10 C11 1.404(5)
C11 C12 1.373(5)
C11 H11A 0.9500
C12 H12A 0.9500
C13 C18 1.387(5)
C13 C14 1.398(5)
C14 C15 1.397(4)
C14 H14A 0.9500
C15 C16 1.359(5)
C15 H15A 0.9500
C16 C17 1.381(5)
C16 C22 1.499(4)
C17 C18 1.373(4)
C17 H17A 0.9500
C18 H18A 0.9500
C19 C20 1.529(5)
C19 H19A 1.0000
C20 C21 1.503(5)
C20 H20A 0.9900
C20 H20B 0.9900
C22 C27 1.388(5)
C22 C23 1.404(5)
C23 C24 1.433(5)
C24 C25 1.392(5)
C24 C31 1.469(5)
C25 C26 1.396(5)
C25 H25A 0.9500
C26 C32 1.488(5)
C27 C28 1.425(5)
C28 C29 1.386(5)
C28 C34 1.494(5)
C29 C30 1.389(6)
C29 H29A 0.9500
C30 C33 1.531(5)
C31 H31A 0.9800
C31 H31B 0.9800
C31 H31C 0.9800
C32 H32A 0.9800
C32 H32B 0.9800
C32 H32C 0.9800
C33 H33A 0.9800
C33 H33B 0.9800
C33 H33C 0.9800
C34 H34A 0.9800
C34 H34B 0.9800
C34 H34C 0.9800
C35 C36 1.527(7)
C35 H35A 0.9900
C35 H35B 0.9900
C36 H36A 0.9800
C36 H36B 0.9800
C36 H36C 0.9800
C37 C38 1.518(6)
C37 H37A 0.9900
C37 H37B 0.9900
C38 H38A 0.9800
C38 H38B 0.9800
C38 H38C 0.9800
